data_2205771
loop_
_publ_author_name
'Young, David J.'
'Manuaba, Putra'
'Healy, Peter C.'
'Tiekink, Edward R. T.'

_publ_section_title
;
 Tetrakis[4-(trifluoromethyl)phenyl]stannane
;
_journal_issue 5
_journal_name_full 'Acta Crystallographica Section E'
_journal_page_first m956
_journal_page_last m957
_journal_paper_doi 10.1107/S1600536805012213
_journal_volume 61
_journal_year 2005
_chemical_formula_iupac '[Sn (C7 H4 F3)4]'
_chemical_formula_moiety 'C28 H16 F12 Sn'
_chemical_formula_sum 'C28 H16 F12 Sn'
_chemical_formula_weight 699.12
_chemical_name_systematic
;
Tetrakis[4-(trifluoromethyl)phenyl]stannane
;
_space_group_IT_number 82
_symmetry_cell_setting tetragonal
_symmetry_space_group_name_Hall 'I -4'
_symmetry_space_group_name_H-M 'I -4'
_atom_sites_solution_hydrogens geom
_atom_sites_solution_primary direct
_atom_sites_solution_secondary difmap
_audit_creation_method SHELXL-97
_cell_angle_alpha 90
_cell_angle_beta 90
_cell_angle_gamma 90
_cell_formula_units_Z 2
_cell_length_a 14.748(5)
_cell_length_b 14.748
_cell_length_c 6.465(8)
_cell_measurement_reflns_used 25
_cell_measurement_temperature 293(2)
_cell_measurement_theta_max 12.0
_cell_measurement_theta_min 9.5
_cell_volume 1406.2(18)
_computing_cell_refinement
;
MSC/AFC Diffractometer Control Software
;
_computing_data_collection
;
MSC/AFC Diffractometer Control Software (Molecular Structure Corporation,
1996)
;
_computing_data_reduction 'TEXSAN for Windows (Molecular Structure Corporation, 1999)'
_computing_molecular_graphics 'ORTEPII (Johnson, 1976)'
_computing_publication_material 'TEXSAN for Windows'
_computing_structure_refinement 'SHELXL97 (Sheldrick, 1997)'
_computing_structure_solution 'SIR92 (Altomare <i>et al.</i>, 1994)'
_diffrn_ambient_temperature 293(2)
_diffrn_measured_fraction_theta_full 0.999
_diffrn_measured_fraction_theta_max 0.999
_diffrn_measurement_device_type 'Rigaku AFC-7R'
_diffrn_measurement_method \w--2\q
_diffrn_radiation_monochromator graphite
_diffrn_radiation_source 'fine-focus sealed tube'
_diffrn_radiation_type MoK\a
_diffrn_radiation_wavelength 0.71069
_diffrn_reflns_av_R_equivalents 0.039
_diffrn_reflns_av_sigmaI/netI 0.077
_diffrn_reflns_limit_h_max 19
_diffrn_reflns_limit_h_min 0
_diffrn_reflns_limit_k_max 19
_diffrn_reflns_limit_k_min 0
_diffrn_reflns_limit_l_max 8
_diffrn_reflns_limit_l_min 0
_diffrn_reflns_number 949
_diffrn_reflns_theta_full 27.5
_diffrn_reflns_theta_max 27.5
_diffrn_reflns_theta_min 2.8
_diffrn_standards_decay_% -1.3%
_diffrn_standards_interval_count 150
_diffrn_standards_number 3
_exptl_absorpt_coefficient_mu 1.004
_exptl_absorpt_correction_T_max 0.934
_exptl_absorpt_correction_T_min 0.695
_exptl_absorpt_correction_type psi-scan
_exptl_absorpt_process_details '(North <i>et al.</i>, 1968)'
_exptl_crystal_colour colourless
_exptl_crystal_density_diffrn 1.651
_exptl_crystal_density_method 'not measured'
_exptl_crystal_description needle
_exptl_crystal_F_000 684
_exptl_crystal_size_max 0.40
_exptl_crystal_size_mid 0.15
_exptl_crystal_size_min 0.07
_refine_diff_density_max 0.72
_refine_diff_density_min -0.73
_refine_ls_abs_structure_details 'No Friedel pairs'
_refine_ls_abs_structure_Flack 0.12(12)
_refine_ls_extinction_method none
_refine_ls_goodness_of_fit_ref 0.98
_refine_ls_hydrogen_treatment constr
_refine_ls_matrix_type full
_refine_ls_number_parameters 88
_refine_ls_number_reflns 883
_refine_ls_number_restraints 117
_refine_ls_restrained_S_all 0.99
_refine_ls_R_factor_all 0.099
_refine_ls_R_factor_gt 0.051
_refine_ls_shift/su_max 0.000
_refine_ls_shift/su_mean 0.001
_refine_ls_structure_factor_coef Fsqd
_refine_ls_weighting_details 'w = 1/[\s^2^(Fo^2^)+(0.1052P)^2^] where P = (Fo^2^+2Fc^2^)/3'
_refine_ls_weighting_scheme calc
_refine_ls_wR_factor_gt 0.134
_refine_ls_wR_factor_ref 0.157
_reflns_number_gt 567
_reflns_number_total 883
_reflns_threshold_expression I>2\s(I)
_cod_data_source_file ng6134.cif
_cod_data_source_block I
_cod_original_cell_volume 1406.1(18)
_cod_database_code 2205771
_cod_database_fobs_code 2205771

loop_
_symmetry_equiv_pos_as_xyz
'x, y, z'
'-x, -y, z'
'y, -x, -z'
'-y, x, -z'
'x+1/2, y+1/2, z+1/2'
'-x+1/2, -y+1/2, z+1/2'
'y+1/2, -x+1/2, -z+1/2'
'-y+1/2, x+1/2, -z+1/2'

loop_
_atom_site_label
_atom_site_fract_x
_atom_site_fract_y
_atom_site_fract_z
_atom_site_U_iso_or_equiv
_atom_site_adp_type
_atom_site_calc_flag
_atom_site_refinement_flags
_atom_site_occupancy
_atom_site_disorder_assembly
_atom_site_disorder_group
_atom_site_type_symbol
Sn 0.0000 0.0000 0.0000 0.0505(5) Uani d SU 1 . . Sn
F1 -0.1202(10) 0.3276(10) 0.734(2) 0.149(7) Uani d PDU 0.681(17) A 1 F
F2 -0.1661(7) 0.3956(8) 0.465(2) 0.103(5) Uani d PDU 0.681(17) A 1 F
F3 -0.0294(6) 0.4109(7) 0.5663(18) 0.091(4) Uani d PDU 0.681(17) A 1 F
F1' -0.1723(12) 0.3377(13) 0.645(4) 0.149(7) Uani d PDU 0.319(17) A 2 F
F2' -0.1093(17) 0.4260(8) 0.430(2) 0.103(5) Uani d PDU 0.319(17) A 2 F
F3' -0.0338(10) 0.3731(13) 0.683(3) 0.091(4) Uani d PDU 0.319(17) A 2 F
C1 -0.0302(4) 0.1175(4) 0.1842(10) 0.054(2) Uani d GU 1 . . C
C2 0.0298(3) 0.1486(4) 0.3341(11) 0.060(3) Uani d GU 1 . . C
H2 0.0842 0.1182 0.3568 0.072 Uiso calc R 1 . . H
C3 0.0085(3) 0.2250(4) 0.4501(9) 0.062(3) Uani d GU 1 . . C
H3 0.0487 0.2458 0.5504 0.074 Uiso calc R 1 . . H
C4 -0.0727(3) 0.2704(3) 0.4162(8) 0.056(2) Uani d GU 1 A . C
C5 -0.1327(3) 0.2393(4) 0.2663(10) 0.073(3) Uani d GU 1 . . C
H5 -0.1871 0.2697 0.2436 0.087 Uiso calc R 1 . . H
C6 -0.1114(4) 0.1628(4) 0.1503(10) 0.063(3) Uani d GU 1 . . C
H6 -0.1516 0.1420 0.0500 0.075 Uiso calc R 1 . . H
C7 -0.0951(4) 0.3517(4) 0.5429(11) 0.079(4) Uani d GDU 1 . . C

loop_
_atom_site_aniso_label
_atom_site_aniso_U_11
_atom_site_aniso_U_22
_atom_site_aniso_U_33
_atom_site_aniso_U_12
_atom_site_aniso_U_13
_atom_site_aniso_U_23
Sn 0.0471(5) 0.0471(5) 0.0572(8) 0.000 0.000 0.000
F1 0.168(9) 0.143(8) 0.135(9) 0.005(6) 0.019(7) -0.021(6)
F2 0.095(6) 0.097(6) 0.117(8) 0.031(5) -0.008(6) -0.010(5)
F3 0.096(5) 0.078(6) 0.100(8) -0.009(4) 0.004(5) -0.023(5)
F1' 0.168(9) 0.143(8) 0.135(9) 0.005(6) 0.019(7) -0.021(6)
F2' 0.095(6) 0.097(6) 0.117(8) 0.031(5) -0.008(6) -0.010(5)
F3' 0.096(5) 0.078(6) 0.100(8) -0.009(4) 0.004(5) -0.023(5)
C1 0.048(5) 0.055(5) 0.059(5) 0.003(4) 0.006(4) 0.008(5)
C2 0.052(5) 0.063(5) 0.065(6) 0.011(4) -0.009(5) 0.003(5)
C3 0.056(5) 0.064(5) 0.066(9) -0.004(4) -0.007(4) -0.013(5)
C4 0.047(4) 0.054(5) 0.066(6) -0.001(4) 0.001(4) -0.008(4)
C5 0.051(5) 0.077(6) 0.091(7) 0.013(5) -0.015(5) -0.016(6)
C6 0.048(5) 0.072(6) 0.069(6) 0.004(4) -0.007(5) -0.001(5)
C7 0.081(6) 0.076(6) 0.080(9) 0.003(5) -0.005(6) -0.020(6)

loop_
_atom_type_symbol
_atom_type_description
_atom_type_scat_dispersion_real
_atom_type_scat_dispersion_imag
_atom_type_scat_source
C C 0.0033 0.0016 'International Tables Vol C Tables 4.2.6.8 and 6.1.1.4'
H H 0.0000 0.0000 'International Tables Vol C Tables 4.2.6.8 and 6.1.1.4'
F F 0.0171 0.0103 'International Tables Vol C Tables 4.2.6.8 and 6.1.1.4'
Sn Sn -0.6537 1.4246 'International Tables Vol C Tables 4.2.6.8 and 6.1.1.4'

loop_
_geom_angle_atom_site_label_1
_geom_angle_atom_site_label_2
_geom_angle_atom_site_label_3
_geom_angle_site_symmetry_1
_geom_angle_site_symmetry_3
_geom_angle
C1 Sn C1 4 . 107.89(19)
C1 Sn C1 4 3 112.7(4)
C1 Sn C1 . 3 107.89(18)
C1 Sn C1 4 2 107.89(18)
C1 Sn C1 . 2 112.7(4)
C1 Sn C1 3 2 107.89(19)
C2 C1 C6 . . 120.0
C2 C1 Sn . . 121.4(3)
C6 C1 Sn . . 118.6(3)
C1 C2 C3 . . 120.0
C1 C2 H2 . . 120.0
C3 C2 H2 . . 120.0
C4 C3 C2 . . 120.0
C4 C3 H3 . . 120.0
C2 C3 H3 . . 120.0
C3 C4 C5 . . 120.0
C3 C4 C7 . . 119.4
C5 C4 C7 . . 120.5
C6 C5 C4 . . 120.0
C6 C5 H5 . . 120.0
C4 C5 H5 . . 120.0
C5 C6 C1 . . 120.0
C5 C6 H6 . . 120.0
C1 C6 H6 . . 120.0
F3 C7 F2 . . 107.5(6)
F3' C7 F1' . . 106.5(7)
F3' C7 F2' . . 106.6(7)
F1' C7 F2' . . 105.3(7)
F3 C7 F1 . . 105.9(7)
F2 C7 F1 . . 105.1(7)
F3 C7 C4 . . 115.8(6)
F3' C7 C4 . . 114.8(6)
F2 C7 C4 . . 111.1(6)
F1' C7 C4 . . 109.7(7)
F2' C7 C4 . . 113.3(6)
F1 C7 C4 . . 110.9(8)

loop_
_geom_bond_atom_site_label_1
_geom_bond_atom_site_label_2
_geom_bond_site_symmetry_2
_geom_bond_distance
Sn C1 4 2.149(4)
Sn C1 . 2.149(4)
Sn C1 3 2.149(4)
Sn C1 2 2.149(4)
F1 C7 . 1.338(9)
F2 C7 . 1.329(8)
F3 C7 . 1.313(8)
F1' C7 . 1.331(9)
F2' C7 . 1.333(9)
F3' C7 . 1.319(9)
C1 C2 . 1.3900
C1 C6 . 1.3900
C2 C3 . 1.3900
C2 H2 . 0.9300
C3 C4 . 1.3900
C3 H3 . 0.9300
C4 C5 . 1.3900
C4 C7 . 1.4889
C5 C6 . 1.3900
C5 H5 . 0.9300
C6 H6 . 0.9300
